data_7207823
loop_
_publ_author_name
'Constable, Edwin C.'
'Housecroft, Catherine E.'
'Neuburger, Markus'
'Vujovic, Srboljub'
'Zampese, Jennifer A.'
'Zhang, Guoqi'

_publ_section_title
;
 Cobalt(ii) coordination polymers with 4&#x2032;-substituted
 4,2&#x2032;:6&#x2032;,4&#x2032;&#x2032;- and
 3,2&#x2032;:6&#x2032;,3&#x2032;&#x2032;-terpyridines: engineering a
 switch from planar to undulating chains and sheets
;
_journal_issue 10
_journal_name_full CrystEngComm
_journal_page_first 3554
_journal_paper_doi 10.1039/c2ce06609b
_journal_volume 14
_journal_year 2012
_chemical_formula_moiety 'C18 H13 N5, C H Cl3'
_chemical_formula_sum 'C19 H14 Cl3 N5'
_chemical_formula_weight 418.70
_chemical_name_systematic
;
?
;
_space_group_IT_number 14
_symmetry_cell_setting monoclinic
_symmetry_space_group_name_Hall '-P 2ybc'
_symmetry_space_group_name_H-M 'P 1 21/c 1'
_atom_sites_solution_hydrogens geom
_atom_sites_solution_primary direct
_atom_sites_solution_secondary difmap
_audit_creation_method SHELXL-97
_cell_angle_alpha 90.00
_cell_angle_beta 103.978(8)
_cell_angle_gamma 90.00
_cell_formula_units_Z 4
_cell_length_a 7.0576(8)
_cell_length_b 21.727(3)
_cell_length_c 12.0929(12)
_cell_measurement_reflns_used 6135
_cell_measurement_temperature 173(2)
_cell_measurement_theta_max 64.87
_cell_measurement_theta_min 6.42
_cell_volume 1799.4(4)
_computing_cell_refinement 'Stoe IPDS'
_computing_data_collection 'Stoe IPDS'
_computing_data_reduction 'Stoe IPDS'
_computing_molecular_graphics 'Bruker SHELXTL'
_computing_publication_material 'Bruker SHELXTL'
_computing_structure_refinement 'SHELXL-97 (Sheldrick, 1997)'
_computing_structure_solution 'SHELXS-97 (Sheldrick, 1990)'
_diffrn_ambient_temperature 173(2)
_diffrn_measured_fraction_theta_full 0.998
_diffrn_measured_fraction_theta_max 0.998
_diffrn_measurement_device_type 'Stoe IPDS'
_diffrn_measurement_method '\w scans'
_diffrn_radiation_monochromator graphite
_diffrn_radiation_source 'fine-focus sealed tube'
_diffrn_radiation_type MoK\a
_diffrn_radiation_wavelength 0.71073
_diffrn_reflns_av_R_equivalents 0.0611
_diffrn_reflns_av_sigmaI/netI 0.0270
_diffrn_reflns_limit_h_max 9
_diffrn_reflns_limit_h_min -9
_diffrn_reflns_limit_k_max 27
_diffrn_reflns_limit_k_min -27
_diffrn_reflns_limit_l_max 15
_diffrn_reflns_limit_l_min -15
_diffrn_reflns_number 29140
_diffrn_reflns_theta_full 27.25
_diffrn_reflns_theta_max 27.25
_diffrn_reflns_theta_min 2.55
_exptl_absorpt_coefficient_mu 0.524
_exptl_absorpt_correction_T_max 0.9793
_exptl_absorpt_correction_T_min 0.8889
_exptl_absorpt_correction_type multi-scan
_exptl_absorpt_process_details '(Blessing 1951)'
_exptl_crystal_colour colourless
_exptl_crystal_density_diffrn 1.546
_exptl_crystal_density_method 'not measured'
_exptl_crystal_description block
_exptl_crystal_F_000 856
_exptl_crystal_size_max 0.23
_exptl_crystal_size_mid 0.17
_exptl_crystal_size_min 0.04
_refine_diff_density_max 0.507
_refine_diff_density_min -0.473
_refine_diff_density_rms 0.050
_refine_ls_extinction_method none
_refine_ls_goodness_of_fit_ref 1.054
_refine_ls_hydrogen_treatment constr
_refine_ls_matrix_type full
_refine_ls_number_parameters 244
_refine_ls_number_reflns 4014
_refine_ls_number_restraints 0
_refine_ls_restrained_S_all 1.054
_refine_ls_R_factor_all 0.0437
_refine_ls_R_factor_gt 0.0368
_refine_ls_shift/su_max 0.001
_refine_ls_shift/su_mean 0.000
_refine_ls_structure_factor_coef Fsqd
_refine_ls_weighting_details 'calc w=1/[\s^2^(Fo^2^)+(0.0392P)^2^+1.1589P] where P=(Fo^2^+2Fc^2^)/3'
_refine_ls_weighting_scheme calc
_refine_ls_wR_factor_gt 0.0894
_refine_ls_wR_factor_ref 0.0931
_reflns_number_gt 3531
_reflns_number_total 4014
_reflns_threshold_expression >2sigma(I)
_cod_data_source_file c2ce06609b.txt
_cod_data_source_block sv12
_cod_depositor_comments
;
The following automatic conversions were performed:

'_symmetry_cell_setting' value 'Monoclinic' changed to 'monoclinic'
according to /home/saulius/struct/CIF-dictionaries/cif_core.dic
dictionary named 'cif_core.dic' version 2.4.1 from 2010-06-29.

Automatic conversion script
Id: cif_fix_values 1715 2011-07-08 13:25:40Z adriana 
;
_cod_original_cell_volume 1799.5(4)
_cod_original_sg_symbol_Hall -P2ybc
_cod_original_sg_symbol_H-M P2(1)/c
_cod_database_code 7207823

loop_
_symmetry_equiv_pos_as_xyz
'x, y, z'
'-x, y+1/2, -z+1/2'
'-x, -y, -z'
'x, -y-1/2, z-1/2'

loop_
_atom_site_label
_atom_site_type_symbol
_atom_site_fract_x
_atom_site_fract_y
_atom_site_fract_z
_atom_site_U_iso_or_equiv
_atom_site_adp_type
_atom_site_occupancy
_atom_site_symmetry_multiplicity
_atom_site_calc_flag
_atom_site_refinement_flags
N1 N -0.0807(2) 0.22123(6) 0.71750(13) 0.0293(3) Uani 1 1 d .
N2 N 0.05533(19) 0.44339(6) 0.81478(11) 0.0177(3) Uani 1 1 d .
N3 N 0.4148(2) 0.57327(6) 1.13924(11) 0.0228(3) Uani 1 1 d .
C1 C -0.1320(3) 0.25384(8) 0.62224(16) 0.0333(4) Uani 1 1 d .
H1A H -0.1730 0.2320 0.5525 0.040 Uiso 1 1 calc R
C2 C -0.1301(3) 0.31750(7) 0.61737(15) 0.0285(4) Uani 1 1 d .
H2A H -0.1697 0.3382 0.5463 0.034 Uiso 1 1 calc R
C3 C -0.0696(2) 0.35053(7) 0.71768(13) 0.0189(3) Uani 1 1 d .
C4 C -0.0175(3) 0.31698(7) 0.81796(14) 0.0240(3) Uani 1 1 d .
H4A H 0.0235 0.3375 0.8891 0.029 Uiso 1 1 calc R
C5 C -0.0258(3) 0.25340(7) 0.81358(15) 0.0276(4) Uani 1 1 d .
H5A H 0.0097 0.2314 0.8834 0.033 Uiso 1 1 calc R
C6 C -0.0544(2) 0.41878(7) 0.71902(13) 0.0176(3) Uani 1 1 d .
C7 C -0.1489(2) 0.45418(7) 0.62665(12) 0.0186(3) Uani 1 1 d .
H7A H -0.2280 0.4351 0.5608 0.022 Uiso 1 1 calc R
C8 C -0.1270(2) 0.51797(7) 0.63132(12) 0.0167(3) Uani 1 1 d .
C9 C -0.0114(2) 0.54337(6) 0.73075(12) 0.0170(3) Uani 1 1 d .
H9A H 0.0081 0.5866 0.7374 0.020 Uiso 1 1 calc R
C10 C 0.0749(2) 0.50449(7) 0.82019(12) 0.0163(3) Uani 1 1 d .
C11 C 0.3683(2) 0.51396(7) 1.12298(13) 0.0223(3) Uani 1 1 d .
H11A H 0.4115 0.4865 1.1851 0.027 Uiso 1 1 calc R
C12 C 0.2613(2) 0.49000(7) 1.02161(13) 0.0201(3) Uani 1 1 d .
H12A H 0.2339 0.4472 1.0146 0.024 Uiso 1 1 calc R
C13 C 0.1940(2) 0.52922(7) 0.92967(12) 0.0165(3) Uani 1 1 d .
C14 C 0.2422(3) 0.59082(7) 0.94544(13) 0.0249(3) Uani 1 1 d .
H14A H 0.2002 0.6195 0.8851 0.030 Uiso 1 1 calc R
C15 C 0.3523(3) 0.61011(8) 1.05017(14) 0.0287(4) Uani 1 1 d .
H15A H 0.3855 0.6525 1.0591 0.034 Uiso 1 1 calc R
C16 C -0.2200(2) 0.55677(7) 0.53528(12) 0.0175(3) Uani 1 1 d .
C17 C -0.3220(2) 0.53959(7) 0.42910(13) 0.0226(3) Uani 1 1 d .
H17A H -0.3497 0.4987 0.4021 0.027 Uiso 1 1 calc R
C18 C -0.3067(3) 0.63889(8) 0.43998(14) 0.0279(4) Uani 1 1 d .
H18A H -0.3245 0.6810 0.4191 0.033 Uiso 1 1 calc R
N4 N -0.2109(2) 0.62000(6) 0.54127(12) 0.0272(3) Uani 1 1 d .
N5 N -0.3764(2) 0.59223(6) 0.36941(11) 0.0224(3) Uani 1 1 d .
H5B H -0.4441 0.5951 0.2982 0.027 Uiso 1 1 calc R
C100 C 0.6046(3) 0.67595(7) 0.73463(15) 0.0273(3) Uani 1 1 d .
H10A H 0.7197 0.6630 0.7057 0.033 Uiso 1 1 calc R
Cl1 Cl 0.41177(8) 0.62372(2) 0.68538(4) 0.03813(13) Uani 1 1 d .
Cl2 Cl 0.53402(8) 0.74998(2) 0.68461(5) 0.04433(15) Uani 1 1 d .
Cl3 Cl 0.67049(9) 0.67624(2) 0.88429(4) 0.04517(15) Uani 1 1 d .

loop_
_atom_site_aniso_label
_atom_site_aniso_U_11
_atom_site_aniso_U_22
_atom_site_aniso_U_33
_atom_site_aniso_U_23
_atom_site_aniso_U_13
_atom_site_aniso_U_12
N1 0.0395(8) 0.0163(6) 0.0315(8) -0.0021(6) 0.0071(6) -0.0018(6)
N2 0.0203(6) 0.0149(6) 0.0158(6) -0.0002(5) 0.0003(5) 0.0005(5)
N3 0.0252(7) 0.0252(7) 0.0143(6) -0.0014(5) -0.0022(5) 0.0008(5)
C1 0.0494(11) 0.0193(8) 0.0271(9) -0.0066(7) 0.0011(8) -0.0045(7)
C2 0.0419(10) 0.0186(7) 0.0206(8) -0.0015(6) -0.0009(7) -0.0019(7)
C3 0.0204(7) 0.0144(7) 0.0205(7) -0.0014(6) 0.0019(6) -0.0004(5)
C4 0.0308(8) 0.0174(7) 0.0212(7) -0.0016(6) 0.0012(6) 0.0009(6)
C5 0.0369(9) 0.0184(7) 0.0260(8) 0.0034(6) 0.0048(7) 0.0024(7)
C6 0.0193(7) 0.0151(7) 0.0173(7) -0.0014(5) 0.0024(5) 0.0003(5)
C7 0.0213(7) 0.0176(7) 0.0142(6) -0.0033(5) -0.0011(5) -0.0017(6)
C8 0.0179(7) 0.0167(7) 0.0140(6) -0.0001(5) 0.0012(5) 0.0010(5)
C9 0.0209(7) 0.0137(6) 0.0149(7) -0.0002(5) 0.0011(5) -0.0004(5)
C10 0.0172(6) 0.0161(6) 0.0143(6) -0.0012(5) 0.0011(5) -0.0004(5)
C11 0.0240(8) 0.0252(8) 0.0150(7) 0.0046(6) -0.0008(6) 0.0015(6)
C12 0.0232(7) 0.0174(7) 0.0175(7) 0.0033(6) 0.0006(6) -0.0001(6)
C13 0.0179(7) 0.0170(7) 0.0128(6) -0.0008(5) 0.0005(5) 0.0013(5)
C14 0.0373(9) 0.0169(7) 0.0146(7) 0.0014(5) -0.0052(6) -0.0011(6)
C15 0.0420(10) 0.0176(7) 0.0202(8) -0.0024(6) -0.0048(7) -0.0029(7)
C16 0.0208(7) 0.0160(7) 0.0139(7) -0.0010(5) 0.0007(6) -0.0010(5)
C17 0.0284(8) 0.0187(7) 0.0167(7) -0.0015(6) -0.0023(6) -0.0002(6)
C18 0.0403(10) 0.0187(7) 0.0192(8) 0.0032(6) -0.0036(7) -0.0013(7)
N4 0.0424(8) 0.0162(6) 0.0168(6) 0.0007(5) -0.0050(6) -0.0020(6)
N5 0.0264(7) 0.0230(6) 0.0131(6) 0.0009(5) -0.0043(5) -0.0005(5)
C100 0.0335(9) 0.0188(7) 0.0264(8) 0.0034(6) 0.0007(7) 0.0017(6)
Cl1 0.0446(3) 0.0275(2) 0.0382(3) -0.00528(18) 0.0019(2) -0.00756(18)
Cl2 0.0462(3) 0.0243(2) 0.0570(3) 0.0166(2) 0.0018(2) 0.00519(19)
Cl3 0.0577(3) 0.0440(3) 0.0275(2) 0.00524(19) -0.0021(2) -0.0124(2)

loop_
_atom_type_symbol
_atom_type_description
_atom_type_scat_dispersion_real
_atom_type_scat_dispersion_imag
_atom_type_scat_source
C C 0.0033 0.0016 'International Tables Vol C Tables 4.2.6.8 and 6.1.1.4'
H H 0.0000 0.0000 'International Tables Vol C Tables 4.2.6.8 and 6.1.1.4'
N N 0.0061 0.0033 'International Tables Vol C Tables 4.2.6.8 and 6.1.1.4'
Cl Cl 0.1484 0.1585 'International Tables Vol C Tables 4.2.6.8 and 6.1.1.4'

loop_
_geom_angle_atom_site_label_1
_geom_angle_atom_site_label_2
_geom_angle_atom_site_label_3
_geom_angle
C1 N1 C5 116.02(14)
C10 N2 C6 118.10(13)
C15 N3 C11 116.17(14)
N1 C1 C2 124.56(16)
N1 C1 H1A 117.7
C2 C1 H1A 117.7
C1 C2 C3 118.98(16)
C1 C2 H2A 120.5
C3 C2 H2A 120.5
C2 C3 C4 117.00(14)
C2 C3 C6 122.18(14)
C4 C3 C6 120.79(14)
C5 C4 C3 119.47(15)
C5 C4 H4A 120.3
C3 C4 H4A 120.3
N1 C5 C4 123.96(16)
N1 C5 H5A 118.0
C4 C5 H5A 118.0
N2 C6 C7 122.69(14)
N2 C6 C3 115.65(13)
C7 C6 C3 121.66(13)
C6 C7 C8 119.43(13)
C6 C7 H7A 120.3
C8 C7 H7A 120.3
C9 C8 C7 117.70(13)
C9 C8 C16 121.05(13)
C7 C8 C16 121.25(13)
C10 C9 C8 119.03(13)
C10 C9 H9A 120.5
C8 C9 H9A 120.5
N2 C10 C9 123.03(13)
N2 C10 C13 115.64(13)
C9 C10 C13 121.32(13)
N3 C11 C12 124.01(14)
N3 C11 H11A 118.0
C12 C11 H11A 118.0
C11 C12 C13 119.22(14)
C11 C12 H12A 120.4
C13 C12 H12A 120.4
C14 C13 C12 117.25(14)
C14 C13 C10 122.68(13)
C12 C13 C10 120.07(13)
C15 C14 C13 119.03(14)
C15 C14 H14A 120.5
C13 C14 H14A 120.5
N3 C15 C14 124.31(15)
N3 C15 H15A 117.8
C14 C15 H15A 117.8
C17 C16 N4 109.27(13)
C17 C16 C8 128.75(14)
N4 C16 C8 121.96(13)
N5 C17 C16 106.68(13)
N5 C17 H17A 126.7
C16 C17 H17A 126.7
N4 C18 N5 112.62(14)
N4 C18 H18A 123.7
N5 C18 H18A 123.7
C18 N4 C16 104.82(13)
C18 N5 C17 106.60(13)
C18 N5 H5B 126.7
C17 N5 H5B 126.7
Cl2 C100 Cl3 109.62(9)
Cl2 C100 Cl1 110.09(10)
Cl3 C100 Cl1 109.96(10)
Cl2 C100 H10A 109.1
Cl3 C100 H10A 109.1
Cl1 C100 H10A 109.1

loop_
_geom_bond_atom_site_label_1
_geom_bond_atom_site_label_2
_geom_bond_distance
N1 C1 1.326(2)
N1 C5 1.331(2)
N2 C10 1.3346(19)
N2 C6 1.3392(19)
N3 C15 1.329(2)
N3 C11 1.333(2)
C1 C2 1.384(2)
C1 H1A 0.9500
C2 C3 1.385(2)
C2 H2A 0.9500
C3 C4 1.386(2)
C3 C6 1.486(2)
C4 C5 1.383(2)
C4 H4A 0.9500
C5 H5A 0.9500
C6 C7 1.387(2)
C7 C8 1.394(2)
C7 H7A 0.9500
C8 C9 1.394(2)
C8 C16 1.457(2)
C9 C10 1.392(2)
C9 H9A 0.9500
C10 C13 1.4868(19)
C11 C12 1.377(2)
C11 H11A 0.9500
C12 C13 1.390(2)
C12 H12A 0.9500
C13 C14 1.383(2)
C14 C15 1.381(2)
C14 H14A 0.9500
C15 H15A 0.9500
C16 C17 1.364(2)
C16 N4 1.3764(19)
C17 N5 1.357(2)
C17 H17A 0.9500
C18 N4 1.313(2)
C18 N5 1.340(2)
C18 H18A 0.9500
N5 H5B 0.8800
C100 Cl2 1.7480(17)
C100 Cl3 1.7565(18)
C100 Cl1 1.7615(18)
C100 H10A 1.0000
